data_7132686
loop_
_publ_author_name
'Gleim, Florian'
'Schnakenburg, Gregor'
'Ferao, Arturo Espinosa'
'Streubel, Rainer'

_publ_section_title
;
 Arbuzov meets 1,2-oxaphosphetanes: transient 1,2-oxaphosphetan-2-iums as
 an entry point to beta-halo phosphane oxides and P-containing oligomers.
;
_journal_issue 19
_journal_name_full 'Chemical communications (Cambridge, England)'
_journal_page_first 2625
_journal_page_last 2628
_journal_paper_doi 10.1039/d4cc00254g
_journal_volume 60
_journal_year 2024
_chemical_formula_moiety 'C29 H26 Br O2 P'
_chemical_formula_sum 'C29 H26 Br O2 P'
_chemical_formula_weight 517.38
_chemical_name_systematic FLG-350
_space_group_crystal_system triclinic
_space_group_IT_number 2
_space_group_name_Hall '-P 1'
_space_group_name_H-M_alt 'P -1'
_atom_sites_solution_hydrogens geom
_audit_creation_date 2022-04-22
_audit_creation_method
;
Olex2 1.2
(compiled 2018.05.29 svn.r3508 for OlexSys, GUI svn.r5506)
;
_audit_update_record
;
2023-08-22 deposited with the CCDC.	2024-02-01 downloaded from the CCDC.
;
_cell_angle_alpha 69.469(6)
_cell_angle_beta 84.259(7)
_cell_angle_gamma 72.909(7)
_cell_formula_units_Z 2
_cell_length_a 8.9276(15)
_cell_length_b 10.5777(17)
_cell_length_c 14.307(2)
_cell_measurement_reflns_used 6318
_cell_measurement_temperature 100.00
_cell_measurement_theta_max 30.48
_cell_measurement_theta_min 3.02
_cell_volume 1209.4(3)
_computing_cell_refinement 'SAINT V8.40B (?, 2016)'
_computing_data_reduction 'SAINT V8.40B (?, 2016)'
_computing_molecular_graphics 'Olex2 (Dolomanov et al., 2009)'
_computing_publication_material 'Olex2 (Dolomanov et al., 2009)'
_computing_structure_refinement 'ShelXL (Sheldrick, 2015)'
_computing_structure_solution 'XT  (Sheldrick, 2015)'
_diffrn_ambient_temperature 100
_diffrn_detector 'Bruker Photon100 detector'
_diffrn_detector_area_resol_mean 7.9
_diffrn_detector_type 'CMOS area detector'
_diffrn_measured_fraction_theta_full 0.987
_diffrn_measured_fraction_theta_max 0.986
_diffrn_measurement_device 'three-circle diffractometer'
_diffrn_measurement_device_type 'Bruker D8 Venture'
_diffrn_measurement_method '\w and \f scans'
_diffrn_radiation_monochromator 'mirror optics'
_diffrn_radiation_probe x-ray
_diffrn_radiation_type MoK\a
_diffrn_radiation_wavelength 0.71073
_diffrn_reflns_av_R_equivalents 0.1078
_diffrn_reflns_av_unetI/netI 0.1317
_diffrn_reflns_Laue_measured_fraction_full 0.987
_diffrn_reflns_Laue_measured_fraction_max 0.986
_diffrn_reflns_limit_h_max 10
_diffrn_reflns_limit_h_min -10
_diffrn_reflns_limit_k_max 13
_diffrn_reflns_limit_k_min -11
_diffrn_reflns_limit_l_max 17
_diffrn_reflns_limit_l_min 0
_diffrn_reflns_number 4735
_diffrn_reflns_point_group_measured_fraction_full 0.987
_diffrn_reflns_point_group_measured_fraction_max 0.986
_diffrn_reflns_theta_full 25.242
_diffrn_reflns_theta_max 25.998
_diffrn_reflns_theta_min 2.140
_diffrn_source 'microfocus sealed X-ray tube'
_diffrn_source_type 'Incoatec I\ms'
_diffrn_standards_number 0
_exptl_absorpt_coefficient_mu 1.790
_exptl_absorpt_correction_T_max 0.746069
_exptl_absorpt_correction_T_min 0.487803
_exptl_absorpt_correction_type empirical
_exptl_absorpt_process_details
;
 TWINABS-2012/1 (Bruker,2012) was used for absorption correction.

Final HKLF 4 output contains 38358 reflections, Rint = 0.2247
 (11914 with I > 3sig(I), Rint = 0.1078)
;
_exptl_crystal_colour 'clear colourless'
_exptl_crystal_colour_lustre clear
_exptl_crystal_colour_primary colourless
_exptl_crystal_density_diffrn 1.421
_exptl_crystal_description needle
_exptl_crystal_F_000 532
_exptl_crystal_size_max 0.28
_exptl_crystal_size_mid 0.14
_exptl_crystal_size_min 0.06
_refine_diff_density_max 1.482
_refine_diff_density_min -1.042
_refine_diff_density_rms 0.184
_refine_ls_extinction_method none
_refine_ls_goodness_of_fit_ref 1.078
_refine_ls_hydrogen_treatment constr
_refine_ls_matrix_type full
_refine_ls_number_parameters 299
_refine_ls_number_reflns 4735
_refine_ls_number_restraints 264
_refine_ls_restrained_S_all 1.057
_refine_ls_R_factor_all 0.1510
_refine_ls_R_factor_gt 0.0874
_refine_ls_shift/su_max 0.000
_refine_ls_shift/su_mean 0.000
_refine_ls_structure_factor_coef Fsqd
_refine_ls_weighting_details
;
 w=1/[\s^2^(Fo^2^)+(0.0751P)^2^+16.3100P]
 where P=(Fo^2^+2Fc^2^)/3
;
_refine_ls_weighting_scheme calc
_refine_ls_wR_factor_gt 0.2096
_refine_ls_wR_factor_ref 0.2394
_reflns_Friedel_coverage 0.000
_reflns_number_gt 3735
_reflns_number_total 4735
_reflns_threshold_expression 'I > 2\s(I)'
_cod_data_source_file d4cc00254g2.cif
_cod_data_source_block 10b
_cod_depositor_comments 'Adding full bibliography for 7132681--7132686.cif.'
_cod_database_code 7132686
_shelxl_version_number 2013-2
_shelx_space_group_comment
;
The symmetry employed for this shelxl refinement is uniquely defined
by the following loop, which should always be used as a source of
symmetry information in preference to the above space-group names.
They are only intended as comments.
;
_shelx_estimated_absorpt_t_max 0.900
_shelx_estimated_absorpt_t_min 0.634
_olex2_refinement_description
;
1. Twinned data refinement
 Scales: 0.733(3)
 0.267(3)
2. Fixed Uiso
 At 1.2 times of:
  All C(H) groups, All C(H,H) groups
3. Uiso/Uaniso restraints and constraints
Uanis(C10) \\sim Ueq: with sigma of 0.001 and sigma for terminal atoms of 0.002
4. Rigid body (RIGU) restrains
 All non-hydrogen atoms
 with sigma for 1-2 distances of 0.001 and sigma for 1-3 distances of 0.001
5.a Secondary CH2 refined with riding coordinates:
 C1(H1A,H1B), C9(H9A,H9B), C10(H10A,H10B)
5.b Aromatic/amide H refined with riding coordinates:
 C4(H4), C5(H5), C6(H6), C7(H7), C8(H8), C13(H13), C14(H14), C15(H15),
 C16(H16), C17(H17), C19(H19), C20(H20), C21(H21), C22(H22), C23(H23), C25(H25),
  C26(H26), C27(H27), C28(H28), C29(H29)
;
_olex2_submission_special_instructions 'No special instructions were received'

loop_
_space_group_symop_operation_xyz
'x, y, z'
'-x, -y, -z'

loop_
_atom_site_label
_atom_site_type_symbol
_atom_site_fract_x
_atom_site_fract_y
_atom_site_fract_z
_atom_site_U_iso_or_equiv
_atom_site_adp_type
_atom_site_occupancy
_atom_site_site_symmetry_order
_atom_site_calc_flag
_atom_site_refinement_flags_posn
_atom_site_refinement_flags_adp
_atom_site_refinement_flags_occupancy
_atom_site_disorder_assembly
_atom_site_disorder_group
Br Br 0.45041(12) 0.18380(10) 0.88796(7) 0.0325(3) Uani 1 1 d . U . . .
P P 0.2715(2) 0.6506(2) 0.69505(14) 0.0131(4) Uani 1 1 d . U . . .
O1 O 0.3401(6) 0.4698(6) 0.5503(4) 0.0199(11) Uani 1 1 d . U . . .
O2 O 0.1057(6) 0.6958(6) 0.6589(4) 0.0174(10) Uani 1 1 d . U . . .
C1 C 0.4063(9) 0.6464(9) 0.5901(5) 0.0147(11) Uani 1 1 d . U . . .
H1A H 0.4187 0.7412 0.5531 0.018 Uiso 1 1 calc R . . . .
H1B H 0.5106 0.5812 0.6142 0.018 Uiso 1 1 calc R . . . .
C2 C 0.3322(9) 0.5953(9) 0.5235(6) 0.0152(12) Uani 1 1 d . U . . .
C3 C 0.2565(9) 0.6960(9) 0.4286(6) 0.0151(13) Uani 1 1 d . U . . .
C4 C 0.1730(10) 0.6480(10) 0.3752(6) 0.0222(16) Uani 1 1 d . U . . .
H4 H 0.1671 0.5537 0.4007 0.027 Uiso 1 1 calc R . . . .
C5 C 0.1001(11) 0.7385(10) 0.2857(6) 0.0273(18) Uani 1 1 d . U . . .
H5 H 0.0461 0.7050 0.2497 0.033 Uiso 1 1 calc R . . . .
C6 C 0.1044(10) 0.8757(9) 0.2485(6) 0.0235(16) Uani 1 1 d . U . . .
H6 H 0.0514 0.9368 0.1879 0.028 Uiso 1 1 calc R . . . .
C7 C 0.1856(10) 0.9254(10) 0.2984(6) 0.0250(16) Uani 1 1 d . U . . .
H7 H 0.1904 1.0200 0.2717 0.030 Uiso 1 1 calc R . . . .
C8 C 0.2604(9) 0.8363(9) 0.3884(6) 0.0184(14) Uani 1 1 d . U . . .
H8 H 0.3151 0.8712 0.4229 0.022 Uiso 1 1 calc R . . . .
C9 C 0.3092(10) 0.4750(8) 0.7864(6) 0.0178(12) Uani 1 1 d . U . . .
H9A H 0.2930 0.4856 0.8530 0.021 Uiso 1 1 calc R . . . .
H9B H 0.2264 0.4350 0.7777 0.021 Uiso 1 1 calc R . . . .
C10 C 0.4638(9) 0.3657(8) 0.7903(6) 0.0172(12) Uani 1 1 d . U . . .
H10A H 0.5484 0.3946 0.8098 0.021 Uiso 1 1 calc R . . . .
H10B H 0.4888 0.3566 0.7235 0.021 Uiso 1 1 calc R . . . .
C11 C 0.3199(9) 0.7678(9) 0.7522(6) 0.0145(8) Uani 1 1 d . U . . .
C12 C 0.2902(9) 0.9208(9) 0.6771(6) 0.0138(11) Uani 1 1 d . U . . .
C13 C 0.1846(9) 0.9743(9) 0.5973(6) 0.0159(14) Uani 1 1 d . U . . .
H13 H 0.1329 0.9151 0.5848 0.019 Uiso 1 1 calc R . . . .
C14 C 0.1549(9) 1.1162(9) 0.5357(6) 0.0184(15) Uani 1 1 d . U . . .
H14 H 0.0818 1.1523 0.4824 0.022 Uiso 1 1 calc R . . . .
C15 C 0.2297(9) 1.2027(9) 0.5513(6) 0.0195(15) Uani 1 1 d . U . . .
H15 H 0.2091 1.2980 0.5089 0.023 Uiso 1 1 calc R . . . .
C16 C 0.3370(10) 1.1503(10) 0.6302(6) 0.0235(17) Uani 1 1 d . U . . .
H16 H 0.3901 1.2096 0.6414 0.028 Uiso 1 1 calc R . . . .
C17 C 0.3651(10) 1.0107(9) 0.6920(6) 0.0204(16) Uani 1 1 d . U . . .
H17 H 0.4372 0.9758 0.7458 0.024 Uiso 1 1 calc R . . . .
C18 C 0.4966(9) 0.7013(8) 0.7797(6) 0.0132(11) Uani 1 1 d . U . . .
C19 C 0.6112(9) 0.7304(9) 0.7089(6) 0.0179(15) Uani 1 1 d . U . . .
H19 H 0.5819 0.7974 0.6445 0.021 Uiso 1 1 calc R . . . .
C20 C 0.7707(9) 0.6614(9) 0.7321(6) 0.0163(14) Uani 1 1 d . U . . .
H20 H 0.8488 0.6832 0.6839 0.020 Uiso 1 1 calc R . . . .
C21 C 0.8127(9) 0.5629(9) 0.8244(6) 0.0172(15) Uani 1 1 d . U . . .
H21 H 0.9202 0.5148 0.8391 0.021 Uiso 1 1 calc R . . . .
C22 C 0.7013(9) 0.5325(9) 0.8961(6) 0.0176(15) Uani 1 1 d . U . . .
H22 H 0.7321 0.4662 0.9606 0.021 Uiso 1 1 calc R . . . .
C23 C 0.5422(9) 0.6001(8) 0.8734(6) 0.0140(13) Uani 1 1 d . U . . .
H23 H 0.4649 0.5769 0.9219 0.017 Uiso 1 1 calc R . . . .
C24 C 0.2170(9) 0.7779(8) 0.8435(6) 0.0140(11) Uani 1 1 d . U . . .
C25 C 0.2614(9) 0.8276(8) 0.9126(6) 0.0170(13) Uani 1 1 d . U . . .
H25 H 0.3583 0.8504 0.9041 0.020 Uiso 1 1 calc R . . . .
C26 C 0.1674(10) 0.8440(9) 0.9926(6) 0.0212(14) Uani 1 1 d . U . . .
H26 H 0.2016 0.8761 1.0387 0.025 Uiso 1 1 calc R . . . .
C27 C 0.0246(9) 0.8143(8) 1.0065(6) 0.0189(13) Uani 1 1 d . U . . .
H27 H -0.0399 0.8268 1.0613 0.023 Uiso 1 1 calc R . . . .
C28 C -0.0235(9) 0.7660(9) 0.9394(6) 0.0185(14) Uani 1 1 d . U . . .
H28 H -0.1211 0.7444 0.9487 0.022 Uiso 1 1 calc R . . . .
C29 C 0.0708(9) 0.7490(8) 0.8581(6) 0.0163(14) Uani 1 1 d . U . . .
H29 H 0.0355 0.7175 0.8121 0.020 Uiso 1 1 calc R . . . .

loop_
_atom_site_aniso_label
_atom_site_aniso_U_11
_atom_site_aniso_U_22
_atom_site_aniso_U_33
_atom_site_aniso_U_23
_atom_site_aniso_U_13
_atom_site_aniso_U_12
Br 0.0461(6) 0.0150(5) 0.0291(5) -0.0012(3) -0.0105(4) -0.0017(4)
P 0.0152(9) 0.0119(9) 0.0128(8) -0.0045(7) -0.0004(6) -0.0043(7)
O1 0.021(3) 0.0181(19) 0.022(2) -0.0086(15) -0.003(2) -0.0044(17)
O2 0.0157(15) 0.019(2) 0.018(2) -0.0060(18) -0.0014(13) -0.0049(14)
C1 0.016(2) 0.014(3) 0.0140(16) -0.0051(16) -0.0005(13) -0.0040(18)
C2 0.013(3) 0.018(2) 0.0161(16) -0.0093(14) 0.0011(16) -0.0031(17)
C3 0.012(3) 0.019(2) 0.0151(17) -0.0101(15) 0.0027(18) -0.0001(18)
C4 0.027(4) 0.020(2) 0.020(2) -0.0075(18) -0.006(2) -0.006(2)
C5 0.035(4) 0.024(3) 0.022(2) -0.0060(19) -0.009(3) -0.006(2)
C6 0.025(4) 0.023(3) 0.020(2) -0.0074(19) -0.002(2) -0.002(2)
C7 0.029(4) 0.022(2) 0.021(2) -0.0067(18) -0.004(2) -0.004(2)
C8 0.017(3) 0.019(2) 0.019(2) -0.0089(16) 0.001(2) -0.0021(19)
C9 0.023(2) 0.0142(14) 0.015(2) -0.0037(13) -0.0010(15) -0.0045(13)
C10 0.0186(15) 0.0166(13) 0.0177(15) -0.0071(9) -0.0026(9) -0.0043(9)
C11 0.0144(16) 0.0146(16) 0.0157(15) -0.0069(12) -0.0015(11) -0.0032(12)
C12 0.013(2) 0.0138(16) 0.0155(18) -0.0068(13) -0.0001(16) -0.0026(14)
C13 0.014(3) 0.017(2) 0.017(2) -0.0070(16) -0.001(2) -0.0025(18)
C14 0.017(3) 0.018(2) 0.019(2) -0.0057(18) -0.001(2) -0.0026(19)
C15 0.018(3) 0.018(2) 0.021(3) -0.0056(19) -0.001(2) -0.003(2)
C16 0.026(3) 0.017(2) 0.027(3) -0.0032(19) -0.008(3) -0.007(2)
C17 0.023(3) 0.016(2) 0.023(3) -0.0049(18) -0.008(2) -0.0065(19)
C18 0.0142(15) 0.011(2) 0.0180(18) -0.0086(15) -0.0016(12) -0.0040(13)
C19 0.0146(18) 0.020(3) 0.019(2) -0.0062(19) -0.0014(14) -0.0041(17)
C20 0.014(2) 0.017(3) 0.019(2) -0.007(2) -0.0013(15) -0.0049(17)
C21 0.012(2) 0.020(3) 0.019(2) -0.006(2) -0.0013(16) -0.0048(18)
C22 0.013(2) 0.020(3) 0.019(2) -0.0056(19) -0.0010(15) -0.0043(17)
C23 0.0121(19) 0.014(3) 0.019(2) -0.0077(17) -0.0011(14) -0.0048(16)
C24 0.0141(18) 0.010(3) 0.0146(17) -0.0038(17) -0.0023(13) 0.0016(17)
C25 0.018(2) 0.015(3) 0.017(2) -0.007(2) -0.0025(17) 0.000(2)
C26 0.022(2) 0.021(4) 0.019(2) -0.009(2) -0.0002(18) -0.001(2)
C27 0.020(2) 0.014(3) 0.017(2) -0.004(2) -0.0021(17) 0.003(2)
C28 0.017(2) 0.016(4) 0.018(2) -0.005(2) -0.0008(17) 0.002(2)
C29 0.016(2) 0.014(4) 0.017(2) -0.005(2) -0.0015(16) -0.001(2)

loop_
_atom_type_symbol
_atom_type_description
_atom_type_scat_dispersion_real
_atom_type_scat_dispersion_imag
_atom_type_scat_source
C C 0.0033 0.0016 'International Tables Vol C Tables 4.2.6.8 and 6.1.1.4'
H H 0.0000 0.0000 'International Tables Vol C Tables 4.2.6.8 and 6.1.1.4'
O O 0.0106 0.0060 'International Tables Vol C Tables 4.2.6.8 and 6.1.1.4'
P P 0.1023 0.0942 'International Tables Vol C Tables 4.2.6.8 and 6.1.1.4'
Br Br -0.2901 2.4595 'International Tables Vol C Tables 4.2.6.8 and 6.1.1.4'

loop_
_geom_angle_atom_site_label_1
_geom_angle_atom_site_label_2
_geom_angle_atom_site_label_3
_geom_angle
_geom_angle_site_symmetry_1
_geom_angle_site_symmetry_3
_geom_angle_publ_flag
O2 P C1 109.6(3) . . ?
O2 P C9 108.5(4) . . ?
O2 P C11 114.9(3) . . ?
C1 P C11 106.3(4) . . ?
C9 P C1 108.8(4) . . ?
C9 P C11 108.6(4) . . ?
P C1 H1A 110.6 . . ?
P C1 H1B 110.6 . . ?
H1A C1 H1B 108.7 . . ?
C2 C1 P 105.8(5) . . ?
C2 C1 H1A 110.6 . . ?
C2 C1 H1B 110.6 . . ?
O1 C2 C1 118.3(7) . . ?
O1 C2 C3 121.8(7) . . ?
C3 C2 C1 119.8(7) . . ?
C4 C3 C2 117.9(8) . . ?
C8 C3 C2 124.4(7) . . ?
C8 C3 C4 117.8(7) . . ?
C3 C4 H4 120.0 . . ?
C5 C4 C3 120.0(8) . . ?
C5 C4 H4 120.0 . . ?
C4 C5 H5 119.5 . . ?
C6 C5 C4 121.1(8) . . ?
C6 C5 H5 119.5 . . ?
C5 C6 H6 119.8 . . ?
C5 C6 C7 120.3(8) . . ?
C7 C6 H6 119.8 . . ?
C6 C7 H7 120.2 . . ?
C6 C7 C8 119.7(9) . . ?
C8 C7 H7 120.2 . . ?
C3 C8 H8 119.4 . . ?
C7 C8 C3 121.1(8) . . ?
C7 C8 H8 119.4 . . ?
P C9 H9A 106.9 . . ?
P C9 H9B 106.9 . . ?
H9A C9 H9B 106.7 . . ?
C10 C9 P 121.6(6) . . ?
C10 C9 H9A 106.9 . . ?
C10 C9 H9B 106.9 . . ?
Br C10 H10A 109.8 . . ?
Br C10 H10B 109.8 . . ?
C9 C10 Br 109.3(5) . . ?
C9 C10 H10A 109.8 . . ?
C9 C10 H10B 109.8 . . ?
H10A C10 H10B 108.3 . . ?
C12 C11 P 111.1(5) . . ?
C18 C11 P 104.6(5) . . ?
C18 C11 C12 111.0(6) . . ?
C24 C11 P 111.7(5) . . ?
C24 C11 C12 106.2(6) . . ?
C24 C11 C18 112.4(6) . . ?
C13 C12 C11 122.5(7) . . ?
C17 C12 C11 119.2(7) . . ?
C17 C12 C13 118.2(7) . . ?
C12 C13 H13 120.0 . . ?
C12 C13 C14 119.9(7) . . ?
C14 C13 H13 120.0 . . ?
C13 C14 H14 119.5 . . ?
C15 C14 C13 121.0(8) . . ?
C15 C14 H14 119.5 . . ?
C14 C15 H15 120.1 . . ?
C14 C15 C16 119.7(8) . . ?
C16 C15 H15 120.1 . . ?
C15 C16 H16 120.3 . . ?
C17 C16 C15 119.4(8) . . ?
C17 C16 H16 120.3 . . ?
C12 C17 H17 119.2 . . ?
C16 C17 C12 121.7(8) . . ?
C16 C17 H17 119.2 . . ?
C19 C18 C11 120.8(7) . . ?
C19 C18 C23 118.8(7) . . ?
C23 C18 C11 120.1(7) . . ?
C18 C19 H19 119.8 . . ?
C18 C19 C20 120.4(7) . . ?
C20 C19 H19 119.8 . . ?
C19 C20 H20 120.1 . . ?
C21 C20 C19 119.8(7) . . ?
C21 C20 H20 120.1 . . ?
C20 C21 H21 119.5 . . ?
C20 C21 C22 120.9(8) . . ?
C22 C21 H21 119.5 . . ?
C21 C22 H22 120.2 . . ?
C21 C22 C23 119.6(8) . . ?
C23 C22 H22 120.2 . . ?
C18 C23 C22 120.4(7) . . ?
C18 C23 H23 119.8 . . ?
C22 C23 H23 119.8 . . ?
C25 C24 C11 120.4(7) . . ?
C29 C24 C11 122.5(7) . . ?
C29 C24 C25 117.0(7) . . ?
C24 C25 H25 119.2 . . ?
C26 C25 C24 121.5(8) . . ?
C26 C25 H25 119.2 . . ?
C25 C26 H26 119.6 . . ?
C27 C26 C25 120.9(8) . . ?
C27 C26 H26 119.6 . . ?
C26 C27 H27 120.4 . . ?
C26 C27 C28 119.2(8) . . ?
C28 C27 H27 120.4 . . ?
C27 C28 H28 119.8 . . ?
C27 C28 C29 120.4(8) . . ?
C29 C28 H28 119.8 . . ?
C24 C29 H29 119.5 . . ?
C28 C29 C24 121.0(7) . . ?
C28 C29 H29 119.5 . . ?

loop_
_geom_bond_atom_site_label_1
_geom_bond_atom_site_label_2
_geom_bond_distance
_geom_bond_site_symmetry_2
_geom_bond_publ_flag
Br C10 1.971(8) . ?
P O2 1.500(6) . ?
P C1 1.832(8) . ?
P C9 1.813(8) . ?
P C11 1.868(8) . ?
O1 C2 1.228(10) . ?
C1 H1A 0.9900 . ?
C1 H1B 0.9900 . ?
C1 C2 1.528(10) . ?
C2 C3 1.476(11) . ?
C3 C4 1.417(11) . ?
C3 C8 1.400(12) . ?
C4 H4 0.9500 . ?
C4 C5 1.385(12) . ?
C5 H5 0.9500 . ?
C5 C6 1.370(13) . ?
C6 H6 0.9500 . ?
C6 C7 1.380(12) . ?
C7 H7 0.9500 . ?
C7 C8 1.393(12) . ?
C8 H8 0.9500 . ?
C9 H9A 0.9900 . ?
C9 H9B 0.9900 . ?
C9 C10 1.510(11) . ?
C10 H10A 0.9900 . ?
C10 H10B 0.9900 . ?
C11 C12 1.558(11) . ?
C11 C18 1.554(11) . ?
C11 C24 1.537(10) . ?
C12 C13 1.400(11) . ?
C12 C17 1.394(11) . ?
C13 H13 0.9500 . ?
C13 C14 1.409(11) . ?
C14 H14 0.9500 . ?
C14 C15 1.366(12) . ?
C15 H15 0.9500 . ?
C15 C16 1.402(11) . ?
C16 H16 0.9500 . ?
C16 C17 1.391(12) . ?
C17 H17 0.9500 . ?
C18 C19 1.387(11) . ?
C18 C23 1.398(11) . ?
C19 H19 0.9500 . ?
C19 C20 1.408(11) . ?
C20 H20 0.9500 . ?
C20 C21 1.368(11) . ?
C21 H21 0.9500 . ?
C21 C22 1.378(11) . ?
C22 H22 0.9500 . ?
C22 C23 1.402(11) . ?
C23 H23 0.9500 . ?
C24 C25 1.406(11) . ?
C24 C29 1.405(11) . ?
C25 H25 0.9500 . ?
C25 C26 1.380(11) . ?
C26 H26 0.9500 . ?
C26 C27 1.380(12) . ?
C27 H27 0.9500 . ?
C27 C28 1.387(11) . ?
C28 H28 0.9500 . ?
C28 C29 1.398(11) . ?
C29 H29 0.9500 . ?

loop_
_geom_torsion_atom_site_label_1
_geom_torsion_atom_site_label_2
_geom_torsion_atom_site_label_3
_geom_torsion_atom_site_label_4
_geom_torsion
_geom_torsion_site_symmetry_1
_geom_torsion_site_symmetry_2
_geom_torsion_site_symmetry_3
_geom_torsion_site_symmetry_4
_geom_torsion_publ_flag
P C1 C2 O1 -75.9(8) . . . . ?
P C1 C2 C3 105.3(7) . . . . ?
P C9 C10 Br -173.3(4) . . . . ?
P C11 C12 C13 24.3(9) . . . . ?
P C11 C12 C17 -159.0(6) . . . . ?
P C11 C18 C19 83.7(8) . . . . ?
P C11 C18 C23 -89.9(7) . . . . ?
P C11 C24 C25 162.5(6) . . . . ?
P C11 C24 C29 -22.5(10) . . . . ?
O1 C2 C3 C4 8.7(11) . . . . ?
O1 C2 C3 C8 -171.9(7) . . . . ?
O2 P C1 C2 -36.2(6) . . . . ?
O2 P C9 C10 140.5(6) . . . . ?
O2 P C11 C12 -58.5(6) . . . . ?
O2 P C11 C18 -178.2(5) . . . . ?
O2 P C11 C24 59.9(6) . . . . ?
C1 P C9 C10 21.4(8) . . . . ?
C1 P C11 C12 62.9(6) . . . . ?
C1 P C11 C18 -56.8(6) . . . . ?
C1 P C11 C24 -178.7(5) . . . . ?
C1 C2 C3 C4 -172.5(7) . . . . ?
C1 C2 C3 C8 6.9(12) . . . . ?
C2 C3 C4 C5 -180.0(8) . . . . ?
C2 C3 C8 C7 -179.8(8) . . . . ?
C3 C4 C5 C6 -1.3(14) . . . . ?
C4 C3 C8 C7 -0.4(12) . . . . ?
C4 C5 C6 C7 1.7(14) . . . . ?
C5 C6 C7 C8 -1.4(13) . . . . ?
C6 C7 C8 C3 0.8(13) . . . . ?
C8 C3 C4 C5 0.6(12) . . . . ?
C9 P C1 C2 82.3(6) . . . . ?
C9 P C11 C12 179.9(5) . . . . ?
C9 P C11 C18 60.1(6) . . . . ?
C9 P C11 C24 -61.7(6) . . . . ?
C11 P C1 C2 -160.9(5) . . . . ?
C11 P C9 C10 -94.0(7) . . . . ?
C11 C12 C13 C14 175.9(7) . . . . ?
C11 C12 C17 C16 -176.8(8) . . . . ?
C11 C18 C19 C20 -175.1(7) . . . . ?
C11 C18 C23 C22 175.6(7) . . . . ?
C11 C24 C25 C26 176.9(7) . . . . ?
C11 C24 C29 C28 -176.8(7) . . . . ?
C12 C11 C18 C19 -36.2(10) . . . . ?
C12 C11 C18 C23 150.2(7) . . . . ?
C12 C11 C24 C25 -76.2(8) . . . . ?
C12 C11 C24 C29 98.8(8) . . . . ?
C12 C13 C14 C15 1.0(12) . . . . ?
C13 C12 C17 C16 0.1(13) . . . . ?
C13 C14 C15 C16 -0.4(13) . . . . ?
C14 C15 C16 C17 -0.4(13) . . . . ?
C15 C16 C17 C12 0.6(14) . . . . ?
C17 C12 C13 C14 -0.9(12) . . . . ?
C18 C11 C12 C13 140.2(7) . . . . ?
C18 C11 C12 C17 -43.1(10) . . . . ?
C18 C11 C24 C25 45.3(10) . . . . ?
C18 C11 C24 C29 -139.6(7) . . . . ?
C18 C19 C20 C21 1.3(12) . . . . ?
C19 C18 C23 C22 1.8(12) . . . . ?
C19 C20 C21 C22 -1.6(13) . . . . ?
C20 C21 C22 C23 2.1(12) . . . . ?
C21 C22 C23 C18 -2.2(12) . . . . ?
C23 C18 C19 C20 -1.4(12) . . . . ?
C24 C11 C12 C13 -97.4(8) . . . . ?
C24 C11 C12 C17 79.3(9) . . . . ?
C24 C11 C18 C19 -154.9(7) . . . . ?
C24 C11 C18 C23 31.5(10) . . . . ?
C24 C25 C26 C27 -1.2(12) . . . . ?
C25 C24 C29 C28 -1.5(12) . . . . ?
C25 C26 C27 C28 0.7(12) . . . . ?
C26 C27 C28 C29 -0.7(12) . . . . ?
C27 C28 C29 C24 1.1(12) . . . . ?
C29 C24 C25 C26 1.5(12) . . . . ?

loop_
_twin_individual_id
_twin_individual_mass_fraction_refined
1 0.733(3)
2 0.267(3)
